data_4038038
loop_
_publ_author_name
'Igawa, Kazunobu'
'Kawasaki, Yuuya'
'Nozaki, Sora'
'Kokan, Naoto'
'Tomooka, Katsuhiko'

_publ_section_title
;
 Ozone Oxidation of Silylalkene: Mechanistic Study and Application for the
 Synthesis of Silacarboxylic Acid Derivatives.
;
_journal_issue 6
_journal_name_full 'The Journal of organic chemistry'
_journal_page_first 4165
_journal_page_last 4171
_journal_paper_doi 10.1021/acs.joc.9b03350
_journal_volume 85
_journal_year 2020
_chemical_formula_moiety 'C20 H26 O2'
_chemical_formula_sum 'C20 H26 O2'
_chemical_formula_weight 298.41
_chemical_melting_point 349.2(5)
_space_group_crystal_system monoclinic
_space_group_IT_number 14
_space_group_name_Hall '-P 2yn'
_space_group_name_H-M_alt 'P 1 21/n 1'
_atom_sites_solution_hydrogens geom
_atom_sites_solution_primary dual
_audit_creation_date 2019-09-27
_audit_creation_method
;
Olex2 1.2
(compiled May 18 2018 14:05:52 for OlexSys, GUI svn.r5506)
;
_cell_angle_alpha 90
_cell_angle_beta 90.043(10)
_cell_angle_gamma 90
_cell_formula_units_Z 4
_cell_length_a 4.8245(5)
_cell_length_b 13.1695(12)
_cell_length_c 26.813(3)
_cell_measurement_reflns_used 1515
_cell_measurement_temperature 123
_cell_measurement_theta_max 26.8600
_cell_measurement_theta_min 2.6880
_cell_volume 1703.6(3)
_computing_cell_refinement 'CrysAlisPro 1.171.39.46 (Rigaku OD, 2018)'
_computing_data_collection 'CrysAlisPro 1.171.39.46 (Rigaku OD, 2018)'
_computing_data_reduction 'CrysAlisPro 1.171.39.46 (Rigaku OD, 2018)'
_computing_molecular_graphics 'Olex2 (Dolomanov et al., 2009)'
_computing_publication_material 'Olex2 (Dolomanov et al., 2009)'
_computing_structure_refinement 'ShelXL (Sheldrick, 2015)'
_computing_structure_solution 'ShelXT (Sheldrick, 2015)'
_diffrn_ambient_temperature 123
_diffrn_detector 'CCD plate'
_diffrn_measured_fraction_theta_full 0.968
_diffrn_measured_fraction_theta_max 0.777
_diffrn_measurement_details
'List of Runs (angles in degrees, time in seconds): # Type Start End Width t~exp~ \w \q \k \f Frames -------------------------------------------------------------------------- 1 \w 38.00 87.00 0.50 150.00 -- 5.00 45.00 150.00 98 2 \w 16.00 72.00 0.50 150.00 -- -10.00 45.00 30.00 112 3 \w -99.00 -12.00 0.50 150.00 -- -10.00 45.00 30.00 174'
_diffrn_measurement_device 'four-circle diffractometer'
_diffrn_measurement_device_type 'XtaLAB AFC10 (RCD3): fixed-chi single'
_diffrn_measurement_method '\w scans'
_diffrn_orient_matrix_type 'CrysAlisPro convention (1999,Acta A55,543-557)'
_diffrn_orient_matrix_UB_11 -0.0144274000
_diffrn_orient_matrix_UB_12 -0.0336149000
_diffrn_orient_matrix_UB_13 0.0205401000
_diffrn_orient_matrix_UB_21 0.0016906000
_diffrn_orient_matrix_UB_22 -0.0420296000
_diffrn_orient_matrix_UB_23 -0.0165008000
_diffrn_orient_matrix_UB_31 0.1462827000
_diffrn_orient_matrix_UB_32 -0.0028543000
_diffrn_orient_matrix_UB_33 0.0022912000
_diffrn_radiation_monochromator mirror
_diffrn_radiation_probe x-ray
_diffrn_radiation_type MoK\a
_diffrn_radiation_wavelength 0.71073
_diffrn_reflns_av_R_equivalents 0.0649
_diffrn_reflns_av_unetI/netI 0.0974
_diffrn_reflns_Laue_measured_fraction_full 0.968
_diffrn_reflns_Laue_measured_fraction_max 0.777
_diffrn_reflns_limit_h_max 5
_diffrn_reflns_limit_h_min -6
_diffrn_reflns_limit_k_max 15
_diffrn_reflns_limit_k_min -18
_diffrn_reflns_limit_l_max 38
_diffrn_reflns_limit_l_min -37
_diffrn_reflns_number 10403
_diffrn_reflns_point_group_measured_fraction_full 0.968
_diffrn_reflns_point_group_measured_fraction_max 0.777
_diffrn_reflns_theta_full 25.242
_diffrn_reflns_theta_max 30.913
_diffrn_reflns_theta_min 2.168
_diffrn_source 'Rotating-anode X-ray tube'
_diffrn_source_type 'Rigaku (Mo) X-ray Source'
_exptl_absorpt_coefficient_mu 0.073
_exptl_absorpt_correction_T_max 1.00000
_exptl_absorpt_correction_T_min 0.86914
_exptl_absorpt_correction_type multi-scan
_exptl_absorpt_process_details
'CrysAlisPro 1.171.39.46 (Rigaku Oxford Diffraction, 2018) Empirical absorption correction using spherical harmonics, implemented in SCALE3 ABSPACK scaling algorithm.'
_exptl_crystal_colour 'clear light colourless'
_exptl_crystal_colour_lustre clear
_exptl_crystal_colour_modifier light
_exptl_crystal_colour_primary colourless
_exptl_crystal_density_diffrn 1.163
_exptl_crystal_description needle
_exptl_crystal_F_000 648
_exptl_crystal_size_max 0.2
_exptl_crystal_size_mid 0.02
_exptl_crystal_size_min 0.02
_refine_diff_density_max 0.262
_refine_diff_density_min -0.416
_refine_diff_density_rms 0.055
_refine_ls_extinction_method none
_refine_ls_goodness_of_fit_ref 1.032
_refine_ls_hydrogen_treatment constr
_refine_ls_matrix_type full
_refine_ls_number_parameters 239
_refine_ls_number_reflns 4170
_refine_ls_number_restraints 0
_refine_ls_restrained_S_all 1.032
_refine_ls_R_factor_all 0.1219
_refine_ls_R_factor_gt 0.0715
_refine_ls_shift/su_max 0.000
_refine_ls_shift/su_mean 0.000
_refine_ls_structure_factor_coef Fsqd
_refine_ls_weighting_details 'w=1/[\s^2^(Fo^2^)+(0.0922P)^2^+0.0354P] where P=(Fo^2^+2Fc^2^)/3'
_refine_ls_weighting_scheme calc
_refine_ls_wR_factor_gt 0.1700
_refine_ls_wR_factor_ref 0.1930
_reflns_Friedel_coverage 0.000
_reflns_number_gt 2573
_reflns_number_total 4170
_reflns_threshold_expression 'I > 2\s(I)'
_cod_data_source_file jo9b03350_si_001.cif
_cod_data_source_block compound-s2
_cod_depositor_comments
;
The following automatic conversions were performed:

data item '_chemical_melting_point' value '348.7-349.7 K' was changed
to '349.2(5)' -- the average value was taken and precision was
estimated.

Automatic conversion script
Id: cif_fix_values 7556 2019-12-06 15:28:31Z antanas 

 Adding full bibliography for 4038038.cif.
;
_cod_database_code 4038038
_shelx_shelxl_version_number 2018/3
_chemical_oxdiff_formula C20H26O2
_shelx_space_group_comment
;
The symmetry employed for this shelxl refinement is uniquely defined
by the following loop, which should always be used as a source of
symmetry information in preference to the above space-group names.
They are only intended as comments.
;
_reflns_odcompleteness_completeness 93.11
_reflns_odcompleteness_iscentric 1
_reflns_odcompleteness_theta 27.42
_olex2_refinement_description
;
1. Twinned data refinement
 Scales: 0.9586(10)
 0.0414(10)
2. Fixed Uiso
 At 1.2 times of:
  All C(H) groups, All C(H,H) groups
 At 1.5 times of:
  All O(H) groups
3. Others
 Sof(H18A)=Sof(C20A)=Sof(H20A)=Sof(C19A)=Sof(H19A)=Sof(C17A)=Sof(H17A)=
 Sof(C16A)=Sof(H16A)=1-FVAR(1)
 Sof(H18)=Sof(C16)=Sof(H16)=Sof(C17)=Sof(H17)=Sof(C19)=Sof(H19)=Sof(C20)=
 Sof(H20)=FVAR(1)
4.a Ternary CH refined with riding coordinates:
 C10(H10A), C11(H11)
4.b Secondary CH2 refined with riding coordinates:
 C8(H8A,H8B), C12(H12A,H12B), C9(H9A,H9B), C13(H13A,H13B), C7(H7A,H7B),
 C14(H14A,H14B)
4.c Aromatic/amide H refined with riding coordinates:
 C18(H18), C18(H18A), C2(H2), C6(H6), C16(H16), C3(H3), C4(H4), C17(H17),
 C5(H5), C19(H19), C20(H20), C20A(H20A), C19A(H19A), C17A(H17A), C16A(H16A)
4.d Idealised tetrahedral OH refined as rotating group:
 O10(H10), O9(H9)
;
_olex2_submission_special_instructions 'No special instructions were received'
_oxdiff_exptl_absorpt_empirical_details
'Empirical correction (ABSPACK) includes: - Absorption correction using spherical harmonics - Frame scaling'
_oxdiff_exptl_absorpt_empirical_full_max 1.325
_oxdiff_exptl_absorpt_empirical_full_min 0.778

loop_
_space_group_symop_operation_xyz
'x, y, z'
'-x+1/2, y+1/2, -z+1/2'
'-x, -y, -z'
'x-1/2, -y-1/2, z-1/2'

loop_
_atom_site_label
_atom_site_type_symbol
_atom_site_fract_x
_atom_site_fract_y
_atom_site_fract_z
_atom_site_U_iso_or_equiv
_atom_site_adp_type
_atom_site_occupancy
_atom_site_site_symmetry_order
_atom_site_calc_flag
_atom_site_refinement_flags_posn
_atom_site_refinement_flags_adp
_atom_site_refinement_flags_occupancy
_atom_site_disorder_assembly
_atom_site_disorder_group
O10 O 0.7475(3) 0.39870(11) 0.50926(5) 0.0298(4) Uani 1 1 d . . . . .
H10 H 0.886090 0.401827 0.491647 0.045 Uiso 1 1 calc GR . . . .
O9 O 0.7520(3) 0.59711(10) 0.54039(5) 0.0289(4) Uani 1 1 d . . . . .
H9 H 0.617503 0.601996 0.521823 0.043 Uiso 1 1 calc GR . . . .
C10 C 0.7005(4) 0.51974(15) 0.57700(7) 0.0259(5) Uani 1 1 d . . . . .
H10A H 0.499683 0.511827 0.580804 0.031 Uiso 1 1 calc R . . . .
C11 C 0.8226(4) 0.41801(15) 0.56013(8) 0.0276(5) Uani 1 1 d . . . . .
H11 H 1.025023 0.421706 0.562474 0.033 Uiso 1 1 calc R . . . .
C8 C 0.6503(5) 0.63994(15) 0.65082(8) 0.0286(5) Uani 1 1 d . . . . .
H8A H 0.467607 0.613545 0.658581 0.034 Uiso 1 1 calc R . . . .
H8B H 0.627177 0.695897 0.627669 0.034 Uiso 1 1 calc R . . . .
C12 C 0.7217(5) 0.32970(15) 0.59195(8) 0.0308(5) Uani 1 1 d . . . . .
H12A H 0.521018 0.326887 0.590179 0.037 Uiso 1 1 calc R . . . .
H12B H 0.772153 0.342475 0.626407 0.037 Uiso 1 1 calc R . . . .
C15 C 0.8318(5) 0.03666(17) 0.59345(8) 0.0339(5) Uani 1 1 d . . . . .
C9 C 0.8193(5) 0.55719(16) 0.62593(8) 0.0313(5) Uani 1 1 d . . . . .
H9A H 1.004956 0.582703 0.620012 0.038 Uiso 1 1 calc R . . . .
H9B H 0.834277 0.500141 0.648651 0.038 Uiso 1 1 calc R . . . .
C1 C 0.6033(5) 0.75261(19) 0.72701(9) 0.0400(6) Uani 1 1 d . . . . .
C13 C 0.8382(5) 0.22690(16) 0.57648(9) 0.0363(6) Uani 1 1 d . . . . .
H13A H 0.794338 0.214790 0.541675 0.044 Uiso 1 1 calc R . . . .
H13B H 1.038357 0.228122 0.579782 0.044 Uiso 1 1 calc R . . . .
C7 C 0.7834(5) 0.67943(19) 0.69843(9) 0.0403(6) Uani 1 1 d . . . . .
H7A H 0.827436 0.622220 0.719800 0.048 Uiso 1 1 calc R . . . .
H7B H 0.956032 0.713001 0.690000 0.048 Uiso 1 1 calc R . . . .
C14 C 0.7225(6) 0.14040(16) 0.60777(9) 0.0400(6) Uani 1 1 d . . . . .
H14A H 0.766819 0.152982 0.642516 0.048 Uiso 1 1 calc R . . . .
H14B H 0.522212 0.140078 0.604623 0.048 Uiso 1 1 calc R . . . .
C18 C 1.0168(6) -0.15684(18) 0.56720(10) 0.0443(7) Uani 1 1 d . . . . .
H18 H 1.085266 -0.219242 0.556640 0.053 Uiso 0.509(10) 1 calc R . P A 1
H18A H 1.073986 -0.222402 0.559455 0.053 Uiso 0.491(10) 1 calc R . P A 2
C2 C 0.5922(6) 0.8544(2) 0.71440(13) 0.0594(8) Uani 1 1 d . . . . .
H2 H 0.700044 0.879833 0.688524 0.071 Uiso 1 1 calc R . . . .
C6 C 0.4375(6) 0.7189(3) 0.76592(10) 0.0603(8) Uani 1 1 d . . . . .
H6 H 0.442358 0.650623 0.774717 0.072 Uiso 1 1 calc R . . . .
C16 C 1.0692(19) 0.0011(6) 0.6144(3) 0.0337(16) Uani 0.509(10) 1 d . . P A 1
H16 H 1.160601 0.040995 0.637834 0.040 Uiso 0.509(10) 1 calc R . P A 1
C3 C 0.4127(9) 0.9194(3) 0.74175(19) 0.0909(15) Uani 1 1 d . . . . .
H3 H 0.403000 0.988033 0.733692 0.109 Uiso 1 1 calc R . . . .
C4 C 0.2515(9) 0.8813(5) 0.78044(19) 0.109(2) Uani 1 1 d . . . . .
H4 H 0.134015 0.923950 0.798256 0.131 Uiso 1 1 calc R . . . .
C17 C 1.1803(18) -0.0933(5) 0.6019(2) 0.0394(16) Uani 0.509(10) 1 d . . P A 1
H17 H 1.349185 -0.115199 0.614698 0.047 Uiso 0.509(10) 1 calc R . P A 1
C5 C 0.2677(8) 0.7830(5) 0.79161(15) 0.0969(16) Uani 1 1 d . . . . .
H5 H 0.160688 0.757422 0.817569 0.116 Uiso 1 1 calc R . . . .
C19 C 0.7795(15) -0.1255(4) 0.5517(3) 0.0400(16) Uani 0.509(10) 1 d . . P A 1
H19 H 0.675793 -0.168088 0.531292 0.048 Uiso 0.509(10) 1 calc R . P A 1
C20 C 0.6709(14) -0.0317(4) 0.5639(2) 0.0376(16) Uani 0.509(10) 1 d . . P A 1
H20 H 0.494815 -0.013312 0.553068 0.045 Uiso 0.509(10) 1 calc R . P A 1
C20A C 0.7876(12) 0.0026(4) 0.5439(2) 0.0325(16) Uani 0.491(10) 1 d . . P A 2
H20A H 0.706748 0.045607 0.520538 0.039 Uiso 0.491(10) 1 calc R . P A 2
C19A C 0.8658(12) -0.0959(5) 0.5301(3) 0.0372(16) Uani 0.491(10) 1 d . . P A 2
H19A H 0.823814 -0.121771 0.498751 0.045 Uiso 0.491(10) 1 calc R . P A 2
C17A C 1.0688(16) -0.1193(5) 0.6100(3) 0.0364(16) Uani 0.491(10) 1 d . . P A 2
H17A H 1.163914 -0.159026 0.633050 0.044 Uiso 0.491(10) 1 calc R . P A 2
C16A C 0.9895(18) -0.0214(6) 0.6239(3) 0.0296(16) Uani 0.491(10) 1 d . . P A 2
H16A H 1.046041 0.004337 0.654559 0.035 Uiso 0.491(10) 1 calc R . P A 2

loop_
_atom_site_aniso_label
_atom_site_aniso_U_11
_atom_site_aniso_U_22
_atom_site_aniso_U_33
_atom_site_aniso_U_23
_atom_site_aniso_U_13
_atom_site_aniso_U_12
O10 0.0335(8) 0.0281(8) 0.0279(8) -0.0060(6) 0.0015(7) 0.0010(7)
O9 0.0340(8) 0.0209(7) 0.0319(8) 0.0007(6) 0.0011(7) -0.0011(6)
C10 0.0288(11) 0.0192(10) 0.0296(10) 0.0001(8) 0.0010(9) 0.0033(8)
C11 0.0276(11) 0.0241(11) 0.0313(11) -0.0044(8) -0.0036(9) 0.0042(8)
C8 0.0350(12) 0.0204(11) 0.0306(11) -0.0032(8) -0.0001(9) -0.0001(9)
C12 0.0393(12) 0.0209(11) 0.0323(11) -0.0011(9) 0.0004(10) 0.0049(9)
C15 0.0411(13) 0.0210(11) 0.0394(13) 0.0005(9) 0.0006(10) 0.0002(10)
C9 0.0356(12) 0.0245(11) 0.0336(11) -0.0036(9) -0.0047(9) 0.0053(9)
C1 0.0391(13) 0.0416(14) 0.0393(13) -0.0200(11) -0.0115(11) 0.0066(11)
C13 0.0450(14) 0.0213(11) 0.0425(13) -0.0048(9) -0.0018(11) 0.0067(10)
C7 0.0450(14) 0.0349(13) 0.0409(13) -0.0114(10) -0.0080(11) 0.0093(11)
C14 0.0585(16) 0.0233(12) 0.0384(12) -0.0015(10) -0.0022(12) 0.0088(11)
C18 0.0579(17) 0.0169(11) 0.0581(17) -0.0010(11) 0.0212(14) -0.0024(11)
C2 0.0655(19) 0.0370(16) 0.076(2) -0.0211(15) -0.0224(16) 0.0081(14)
C6 0.0594(18) 0.082(2) 0.0396(15) -0.0226(15) -0.0025(14) -0.0019(16)
C16 0.040(5) 0.019(3) 0.043(4) 0.003(3) 0.008(3) -0.009(3)
C3 0.089(3) 0.053(2) 0.131(4) -0.057(2) -0.062(3) 0.0340(19)
C4 0.061(2) 0.162(5) 0.104(3) -0.102(4) -0.025(2) 0.045(3)
C17 0.045(4) 0.026(3) 0.047(3) 0.005(2) 0.007(3) 0.000(3)
C5 0.059(2) 0.162(5) 0.069(2) -0.071(3) 0.0000(18) 0.008(3)
C19 0.057(4) 0.026(3) 0.037(3) -0.006(2) 0.005(3) -0.009(3)
C20 0.042(3) 0.028(3) 0.043(3) 0.005(2) 0.000(3) -0.003(2)
C20A 0.032(3) 0.025(3) 0.040(3) -0.002(2) 0.004(2) -0.003(2)
C19A 0.040(3) 0.031(3) 0.041(3) -0.009(3) 0.012(3) -0.006(2)
C17A 0.039(4) 0.018(3) 0.052(4) 0.012(2) 0.004(3) -0.001(2)
C16A 0.035(4) 0.021(4) 0.033(3) 0.005(2) 0.007(3) -0.010(3)

loop_
_atom_type_symbol
_atom_type_description
_atom_type_scat_dispersion_real
_atom_type_scat_dispersion_imag
_atom_type_scat_source
C C 0.0033 0.0016 'International Tables Vol C Tables 4.2.6.8 and 6.1.1.4'
H H 0.0000 0.0000 'International Tables Vol C Tables 4.2.6.8 and 6.1.1.4'
O O 0.0106 0.0060 'International Tables Vol C Tables 4.2.6.8 and 6.1.1.4'

loop_
_geom_angle_atom_site_label_1
_geom_angle_atom_site_label_2
_geom_angle_atom_site_label_3
_geom_angle
_geom_angle_site_symmetry_1
_geom_angle_site_symmetry_3
_geom_angle_publ_flag
O9 C10 C11 110.60(16) . . ?
O9 C10 C9 107.20(16) . . ?
C9 C10 C11 113.31(17) . . ?
O10 C11 C10 109.83(16) . . ?
O10 C11 C12 108.48(16) . . ?
C12 C11 C10 112.31(17) . . ?
C9 C8 C7 112.87(18) . . ?
C11 C12 C13 114.10(18) . . ?
C16 C15 C14 120.0(4) . . ?
C16 C15 C20 118.0(4) . . ?
C20 C15 C14 121.4(3) . . ?
C20A C15 C14 118.1(3) . . ?
C16A C15 C14 123.6(4) . . ?
C16A C15 C20A 118.1(5) . . ?
C10 C9 C8 114.36(17) . . ?
C2 C1 C7 121.2(3) . . ?
C2 C1 C6 118.1(3) . . ?
C6 C1 C7 120.7(3) . . ?
C14 C13 C12 112.33(19) . . ?
C1 C7 C8 113.73(19) . . ?
C15 C14 C13 114.1(2) . . ?
C19 C18 C17 119.7(4) . . ?
C17A C18 C19A 119.6(4) . . ?
C1 C2 C3 118.8(4) . . ?
C5 C6 C1 121.9(4) . . ?
C15 C16 C17 122.1(7) . . ?
C4 C3 C2 120.6(4) . . ?
C5 C4 C3 119.1(3) . . ?
C16 C17 C18 116.8(6) . . ?
C4 C5 C6 121.6(5) . . ?
C18 C19 C20 123.3(5) . . ?
C19 C20 C15 119.3(4) . . ?
C19A C20A C15 120.0(5) . . ?
C20A C19A C18 117.5(5) . . ?
C18 C17A C16A 123.0(6) . . ?
C15 C16A C17A 121.0(7) . . ?

loop_
_geom_bond_atom_site_label_1
_geom_bond_atom_site_label_2
_geom_bond_distance
_geom_bond_site_symmetry_2
_geom_bond_publ_flag
O10 C11 1.434(2) . ?
O9 C10 1.437(2) . ?
C10 C11 1.532(3) . ?
C10 C9 1.514(3) . ?
C11 C12 1.523(3) . ?
C8 C9 1.516(3) . ?
C8 C7 1.520(3) . ?
C12 C13 1.523(3) . ?
C15 C14 1.514(3) . ?
C15 C16 1.358(9) . ?
C15 C20 1.428(6) . ?
C15 C20A 1.419(6) . ?
C15 C16A 1.352(9) . ?
C1 C7 1.507(3) . ?
C1 C2 1.384(4) . ?
C1 C6 1.388(4) . ?
C13 C14 1.521(3) . ?
C18 C17 1.478(8) . ?
C18 C19 1.285(7) . ?
C18 C19A 1.470(8) . ?
C18 C17A 1.274(7) . ?
C2 C3 1.422(5) . ?
C6 C5 1.363(5) . ?
C16 C17 1.395(10) . ?
C3 C4 1.391(7) . ?
C4 C5 1.332(7) . ?
C19 C20 1.381(7) . ?
C20A C19A 1.400(7) . ?
C17A C16A 1.396(11) . ?

loop_
_twin_individual_id
_twin_individual_mass_fraction_refined
1 0.9586(10)
2 0.0414(10)
